data_1561258
loop_
_publ_author_name
'Nhalil, Hariharan'
'Whiteside, Vincent R.'
'Sellers, Ian R.'
'Ming, Wenmei'
'Du, Mao-Hua'
'Saparov, Bayrammurad'

_publ_section_title
;
 Synthesis, crystal and electronic structures and optical properties of
 (HIm)2Hg3Cl8 and (HIm)HgI3 (HIm = imidazolium)
;
_journal_name_full 'Journal of Solid State Chemistry'
_journal_page_first 551
_journal_page_last 558
_journal_paper_doi 10.1016/j.jssc.2017.11.028
_journal_volume 258
_journal_year 2018
_chemical_formula_sum 'C6 H10 Cl8 Hg3 N4'
_chemical_formula_weight 1023.55
_chemical_name_common HN063
_space_group_crystal_system triclinic
_space_group_IT_number 2
_space_group_name_Hall '-P 1'
_space_group_name_H-M_alt 'P -1'
_atom_sites_solution_hydrogens geom
_cell_angle_alpha 100.966(2)
_cell_angle_beta 107.393(2)
_cell_angle_gamma 102.590(2)
_cell_formula_units_Z 1
_cell_length_a 6.9115(9)
_cell_length_b 7.9194(11)
_cell_length_c 9.9721(13)
_cell_measurement_reflns_used 8723
_cell_measurement_temperature 100.(2)
_cell_measurement_theta_max 31.5746
_cell_measurement_theta_min 2.2255
_cell_volume 488.86(11)
_computing_cell_refinement 'SAINT V8.34A (Bruker AXS Inc., 2013)'
_computing_data_reduction 'SAINT V8.34A (Bruker AXS Inc., 2013)'
_computing_structure_refinement 'SHELXL-2014/7 (Sheldrick, 2014)'
_diffrn_ambient_temperature 100.(2)
_diffrn_detector_area_resol_mean 8.3333
_diffrn_measured_fraction_theta_full 1.000
_diffrn_measured_fraction_theta_max 1.000
_diffrn_measurement_device_type 'Bruker APEX CCD'
_diffrn_radiation_wavelength 0.71073
_diffrn_reflns_av_R_equivalents 0.0394
_diffrn_reflns_av_unetI/netI 0.0267
_diffrn_reflns_limit_h_max 9
_diffrn_reflns_limit_h_min -9
_diffrn_reflns_limit_k_max 10
_diffrn_reflns_limit_k_min -10
_diffrn_reflns_limit_l_max 13
_diffrn_reflns_limit_l_min -13
_diffrn_reflns_number 12101
_diffrn_reflns_theta_full 29.13
_diffrn_reflns_theta_max 29.13
_diffrn_reflns_theta_min 2.23
_exptl_absorpt_coefficient_mu 24.583
_exptl_absorpt_correction_T_max 0.07
_exptl_absorpt_correction_T_min 0.02
_exptl_absorpt_correction_type multi-scan
_exptl_absorpt_process_details 'SADABS V2014/5 (Bruker AXS Inc.)'
_exptl_crystal_colour colourless
_exptl_crystal_density_diffrn 3.477
_exptl_crystal_density_method 'not measured'
_exptl_crystal_description block
_exptl_crystal_F_000 450
_exptl_crystal_size_max 0.267
_exptl_crystal_size_mid 0.234
_exptl_crystal_size_min 0.227
_refine_diff_density_max 2.073
_refine_diff_density_min -1.108
_refine_ls_extinction_coef 0.0122(4)
_refine_ls_extinction_method 'SHELXL-2014/7 (Sheldrick 2014'
_refine_ls_goodness_of_fit_ref 1.143
_refine_ls_hydrogen_treatment constr
_refine_ls_matrix_type full
_refine_ls_number_parameters 98
_refine_ls_number_reflns 2629
_refine_ls_number_restraints 0
_refine_ls_restrained_S_all 1.143
_refine_ls_R_factor_all 0.0196
_refine_ls_R_factor_gt 0.0190
_refine_ls_shift/su_max 0.001
_refine_ls_shift/su_mean 0.000
_refine_ls_structure_factor_coef Fsqd
_refine_ls_weighting_details 'w=1/[\s^2^(Fo^2^)+(0.0190P)^2^+0.1550P] where P=(Fo^2^+2Fc^2^)/3'
_refine_ls_weighting_scheme calc
_refine_ls_wR_factor_gt 0.0458
_refine_ls_wR_factor_ref 0.0461
_reflns_number_gt 2544
_reflns_number_total 2629
_reflns_threshold_expression 'I > 2\s(I)'
_cod_data_source_file 17175-APEX-final-new.cif
_cod_data_source_block 17175
_cod_database_code 1561258

loop_
_space_group_symop_operation_xyz
'x, y, z'
'-x, -y, -z'

loop_
_atom_site_type_symbol
_atom_site_label
_atom_site_fract_x
_atom_site_fract_y
_atom_site_fract_z
_atom_site_U_iso_or_equiv
_atom_site_adp_type
_atom_site_calc_flag
_atom_site_refinement_flags_adp
_atom_site_refinement_flags_occupancy
_atom_site_refinement_flags_posn
_atom_site_occupancy
_atom_site_disorder_assembly
_atom_site_disorder_group
Hg Hg1 1.0 0.5 0.5 0.01763(6) Uani d . P S 1 . .
Hg Hg2 0.51991(2) 0.75789(2) 0.41421(2) 0.02079(6) Uani d . . . 1 . .
Cl Cl1 0.36150(12) 0.69271(11) 0.15833(9) 0.01998(15) Uani d . . . 1 . .
Cl Cl2 0.22963(11) 0.88414(10) 0.49894(9) 0.01827(15) Uani d . . . 1 . .
Cl Cl3 0.72657(12) 0.68930(10) 0.62255(8) 0.01791(15) Uani d . . . 1 . .
Cl Cl4 0.76239(12) 0.44583(11) 0.26685(8) 0.01921(15) Uani d . . . 1 . .
N N1 0.7388(4) 0.7458(4) -0.0368(3) 0.0197(6) Uani d . . . 1 . .
H H1N 0.6851 0.6501 -0.1125 0.024 Uiso calc U . R 1 . .
N N2 0.9119(5) 0.9179(5) 0.1785(3) 0.0276(7) Uani d . . . 1 . .
H H2N 0.9932 0.957 0.2714 0.033 Uiso calc U . R 1 . .
C C1 0.7044(5) 0.9104(5) -0.0370(4) 0.0216(7) Uani d . . . 1 . .
H H1C 0.6195 0.9413 -0.1174 0.026 Uiso calc U . R 1 . .
C C2 0.8651(5) 0.7538(5) 0.0946(4) 0.0236(7) Uani d . . . 1 . .
H H2C 0.9134 0.6583 0.1235 0.028 Uiso calc U . R 1 . .
C C3 0.8142(6) 1.0186(5) 0.0984(5) 0.0276(8) Uani d . . . 1 . .
H H3C 0.8227 1.1414 0.1324 0.033 Uiso calc U . R 1 . .

loop_
_atom_site_aniso_label
_atom_site_aniso_U_11
_atom_site_aniso_U_22
_atom_site_aniso_U_33
_atom_site_aniso_U_12
_atom_site_aniso_U_13
_atom_site_aniso_U_23
Hg1 0.01878(9) 0.01815(10) 0.01384(9) 0.00495(6) 0.00367(6) 0.00355(7)
Hg2 0.02090(8) 0.02166(9) 0.01608(8) 0.00333(5) 0.00316(5) 0.00562(5)
Cl1 0.0255(4) 0.0166(4) 0.0152(3) 0.0064(3) 0.0039(3) 0.0033(3)
Cl2 0.0195(3) 0.0131(3) 0.0210(4) 0.0020(3) 0.0078(3) 0.0041(3)
Cl3 0.0201(3) 0.0172(4) 0.0138(3) 0.0039(3) 0.0043(3) 0.0029(3)
Cl4 0.0205(3) 0.0178(4) 0.0151(3) 0.0037(3) 0.0022(3) 0.0041(3)
N1 0.0218(13) 0.0142(13) 0.0176(13) 0.0014(10) 0.0052(10) -0.0009(10)
N2 0.0197(13) 0.0368(18) 0.0151(14) -0.0009(12) 0.0004(11) 0.0013(12)
C1 0.0205(15) 0.0192(16) 0.0263(17) 0.0077(12) 0.0080(13) 0.0074(13)
C2 0.0214(15) 0.0243(17) 0.0298(19) 0.0069(13) 0.0103(13) 0.0155(15)
C3 0.0243(17) 0.0173(17) 0.036(2) 0.0023(13) 0.0111(15) -0.0008(15)

loop_
_atom_type_symbol
_atom_type_description
_atom_type_scat_dispersion_real
_atom_type_scat_dispersion_imag
_atom_type_scat_source
C C 0.0033 0.0016 'International Tables Vol C Tables 4.2.6.8 and 6.1.1.4'
H H 0.0000 0.0000 'International Tables Vol C Tables 4.2.6.8 and 6.1.1.4'
N N 0.0061 0.0033 'International Tables Vol C Tables 4.2.6.8 and 6.1.1.4'
Cl Cl 0.1484 0.1585 'International Tables Vol C Tables 4.2.6.8 and 6.1.1.4'
Hg Hg -2.3894 9.2266 'International Tables Vol C Tables 4.2.6.8 and 6.1.1.4'

loop_
_geom_angle_atom_site_label_1
_geom_angle_atom_site_label_2
_geom_angle_atom_site_label_3
_geom_angle_site_symmetry_1
_geom_angle_site_symmetry_3
_geom_angle
Cl4 Hg1 Cl4 2_766 . 180.0
Cl1 Hg2 Cl3 . . 149.86(3)
Cl1 Hg2 Cl2 . . 100.38(3)
Cl3 Hg2 Cl2 . . 104.65(3)
Cl1 Hg2 Cl2 . 2_676 104.34(3)
Cl3 Hg2 Cl2 . 2_676 93.64(3)
Cl2 Hg2 Cl2 . 2_676 86.83(2)
Hg2 Cl2 Hg2 . 2_676 93.17(2)
C2 N1 C1 . . 109.4(3)
C2 N1 H1N . . 125.3
C1 N1 H1N . . 125.3
C2 N2 C3 . . 109.4(3)
C2 N2 H2N . . 125.3
C3 N2 H2N . . 125.3
C3 C1 N1 . . 106.5(3)
C3 C1 H1C . . 126.7
N1 C1 H1C . . 126.7
N2 C2 N1 . . 107.7(3)
N2 C2 H2C . . 126.1
N1 C2 H2C . . 126.1
C1 C3 N2 . . 106.9(3)
C1 C3 H3C . . 126.6
N2 C3 H3C . . 126.5

loop_
_geom_bond_atom_site_label_1
_geom_bond_atom_site_label_2
_geom_bond_site_symmetry_2
_geom_bond_distance
Hg1 Cl4 2_766 2.3059(8)
Hg1 Cl4 . 2.3059(8)
Hg2 Cl1 . 2.3576(8)
Hg2 Cl3 . 2.3759(8)
Hg2 Cl2 . 2.7029(8)
Hg2 Cl2 2_676 2.7953(8)
Cl2 Hg2 2_676 2.7953(8)
N1 C2 . 1.321(4)
N1 C1 . 1.375(4)
N1 H1N . 0.88
N2 C2 . 1.317(5)
N2 C3 . 1.372(5)
N2 H2N . 0.88
C1 C3 . 1.340(5)
C1 H1C . 0.95
C2 H2C . 0.95
C3 H3C . 0.95
